data_7046895
loop_
_publ_author_name
'Haque, Mohd Rezaul'
'Ghosh, Shishir'
'Rahman, Md Matiar'
'Siddiquee, Tasneem A.'
'Nesterov, Vladimir N.'
'Richmond, Michael G.'
'Hogarth, Graeme'
'Kabir, Shariff E.'

_publ_section_title
;
 Mixed-valence dimolybdenum complexes containing hard oxo and soft
 carbonyl ligands: synthesis, structure, and electrochemistry of
 Mo<sub>2</sub>(O)(CO)<sub>2</sub>(\m-\k<sup>2</sup>-S(CH<sub>2</sub>)<sub>n</sub>S)<sub>2</sub>(\k<sup>2</sup>-diphosphine).
;
_journal_issue 30
_journal_name_full 'Dalton transactions (Cambridge, England : 2003)'
_journal_page_first 10102
_journal_page_last 10112
_journal_paper_doi 10.1039/c8dt02231c
_journal_volume 47
_journal_year 2018
_chemical_formula_moiety 'C31 H32 Mo O P2 S3'
_chemical_formula_sum 'C31 H32 Mo O P2 S3'
_chemical_formula_weight 674.63
_space_group_IT_number 14
_space_group_name_Hall '-P 2ybc'
_space_group_name_H-M_alt 'P 1 21/c 1'
_symmetry_cell_setting monoclinic
_symmetry_space_group_name_Hall '-P 2ybc'
_symmetry_space_group_name_H-M 'P 1 21/c 1'
_atom_sites_solution_hydrogens geom
_atom_sites_solution_primary direct
_atom_sites_solution_secondary difmap
_audit_creation_method SHELXL-97
_audit_update_record
;
2015-05-20 deposited with the CCDC.
2018-06-28 downloaded from the CCDC.
;
_cell_angle_alpha 90.00
_cell_angle_beta 103.363(15)
_cell_angle_gamma 90.00
_cell_formula_units_Z 4
_cell_length_a 11.568(17)
_cell_length_b 15.89(2)
_cell_length_c 17.05(2)
_cell_measurement_reflns_used 6972
_cell_measurement_temperature 293(2)
_cell_measurement_theta_max 27.00
_cell_measurement_theta_min 2.23
_cell_volume 3049(7)
_computing_cell_refinement 'CrystalClear-SM Auto 2.0 r8 (Rigaku, 2011)'
_computing_data_collection 'CrystalClear-SM Auto 2.0 r8 (Rigaku, 2011)'
_computing_data_reduction 'CrystalClear-SM Auto 2.0 r8 (Rigaku, 2011)'
_computing_molecular_graphics 'SHELXTL (Sheldrick, 2008)'
_computing_publication_material 'SHELXTL (Sheldrick, 2008)'
_computing_structure_refinement 'SHELXL-97 (Sheldrick, 2008)'
_computing_structure_solution 'SHELXS-97 (Sheldrick, 2008)'
_diffrn_ambient_temperature 293(2)
_diffrn_measured_fraction_theta_full 0.996
_diffrn_measured_fraction_theta_max 0.996
_diffrn_measurement_device_type 'Rigaku Mercury375R/M CCD (XtaLAB mini)'
_diffrn_measurement_method 'phi and omega scans'
_diffrn_radiation_monochromator graphite
_diffrn_radiation_source 'fine-focus sealed tube'
_diffrn_radiation_type MoK\a
_diffrn_radiation_wavelength 0.71075
_diffrn_reflns_av_R_equivalents 0.0501
_diffrn_reflns_av_sigmaI/netI 0.0442
_diffrn_reflns_limit_h_max 14
_diffrn_reflns_limit_h_min -14
_diffrn_reflns_limit_k_max 20
_diffrn_reflns_limit_k_min -20
_diffrn_reflns_limit_l_max 21
_diffrn_reflns_limit_l_min -21
_diffrn_reflns_number 26844
_diffrn_reflns_theta_full 27.00
_diffrn_reflns_theta_max 27.00
_diffrn_reflns_theta_min 2.22
_exptl_absorpt_coefficient_mu 0.764
_exptl_absorpt_correction_T_max 0.9414
_exptl_absorpt_correction_T_min 0.8622
_exptl_absorpt_correction_type multi-scan
_exptl_absorpt_process_details SADABS
_exptl_crystal_colour green
_exptl_crystal_density_diffrn 1.470
_exptl_crystal_density_method 'not measured'
_exptl_crystal_description chunk
_exptl_crystal_F_000 1384
_exptl_crystal_size_max 0.20
_exptl_crystal_size_mid 0.18
_exptl_crystal_size_min 0.08
_refine_diff_density_max 0.385
_refine_diff_density_min -0.661
_refine_diff_density_rms 0.067
_refine_ls_extinction_method none
_refine_ls_goodness_of_fit_ref 1.036
_refine_ls_hydrogen_treatment constr
_refine_ls_matrix_type full
_refine_ls_number_parameters 343
_refine_ls_number_reflns 6627
_refine_ls_number_restraints 0
_refine_ls_restrained_S_all 1.036
_refine_ls_R_factor_all 0.0524
_refine_ls_R_factor_gt 0.0416
_refine_ls_shift/su_max 0.001
_refine_ls_shift/su_mean 0.000
_refine_ls_structure_factor_coef Fsqd
_refine_ls_weighting_details 'calc w=1/[\s^2^(Fo^2^)+(0.0470P)^2^+1.7820P] where P=(Fo^2^+2Fc^2^)/3'
_refine_ls_weighting_scheme calc
_refine_ls_wR_factor_gt 0.1034
_refine_ls_wR_factor_ref 0.1096
_reflns_number_gt 5613
_reflns_number_total 6627
_reflns_threshold_expression >2sigma(I)
_cod_data_source_file c8dt02231c2.cif
_cod_data_source_block sid033my
_cod_depositor_comments 'Adding full bibliography for 7046894--7046896.cif.'
_cod_original_sg_symbol_H-M 'P 21/c'
_cod_database_code 7046895

loop_
_symmetry_equiv_pos_as_xyz
'x, y, z'
'-x, y+1/2, -z+1/2'
'-x, -y, -z'
'x, -y-1/2, z-1/2'

loop_
_atom_site_label
_atom_site_type_symbol
_atom_site_fract_x
_atom_site_fract_y
_atom_site_fract_z
_atom_site_U_iso_or_equiv
_atom_site_adp_type
_atom_site_occupancy
_atom_site_symmetry_multiplicity
_atom_site_calc_flag
_atom_site_refinement_flags
Mo1 Mo 0.29901(2) 0.692562(16) 0.243794(15) 0.03462(9) Uani 1 1 d .
S1 S 0.09542(7) 0.68995(6) 0.17762(5) 0.0487(2) Uani 1 1 d .
P1 P 0.49846(7) 0.65568(5) 0.33293(5) 0.03973(19) Uani 1 1 d .
C1 C 0.3897(3) 0.5065(2) 0.3668(2) 0.0499(8) Uani 1 1 d .
H1A H 0.3743 0.4695 0.4085 0.060 Uiso 1 1 calc R
H1B H 0.4154 0.4722 0.3269 0.060 Uiso 1 1 calc R
P2 P 0.25233(7) 0.56316(5) 0.31878(5) 0.03686(18) Uani 1 1 d .
S2 S 0.32420(8) 0.60936(6) 0.12309(5) 0.0495(2) Uani 1 1 d .
C2 C 0.4878(3) 0.5690(2) 0.4037(2) 0.0512(8) Uani 1 1 d .
H2A H 0.5632 0.5396 0.4181 0.061 Uiso 1 1 calc R
H2B H 0.4715 0.5924 0.4526 0.061 Uiso 1 1 calc R
S3 S 0.40369(9) 0.79800(6) 0.19233(6) 0.0541(2) Uani 1 1 d .
C3 C 0.6156(3) 0.6198(2) 0.28474(19) 0.0441(7) Uani 1 1 d .
C4 C 0.6261(4) 0.5362(3) 0.2637(3) 0.0649(10) Uani 1 1 d .
H4 H 0.5736 0.4963 0.2751 0.078 Uiso 1 1 calc R
C5 C 0.7145(4) 0.5120(3) 0.2257(3) 0.0798(13) Uani 1 1 d .
H5 H 0.7205 0.4560 0.2113 0.096 Uiso 1 1 calc R
C6 C 0.7926(4) 0.5698(3) 0.2093(3) 0.0724(13) Uani 1 1 d .
H6 H 0.8529 0.5529 0.1849 0.087 Uiso 1 1 calc R
C7 C 0.7825(3) 0.6527(3) 0.2286(2) 0.0654(11) Uani 1 1 d .
H7 H 0.8355 0.6920 0.2165 0.078 Uiso 1 1 calc R
C8 C 0.6943(3) 0.6787(3) 0.2658(2) 0.0532(9) Uani 1 1 d .
H8 H 0.6876 0.7352 0.2782 0.064 Uiso 1 1 calc R
C9 C 0.5810(3) 0.7358(2) 0.4033(2) 0.0500(8) Uani 1 1 d .
C10 C 0.6779(4) 0.7104(3) 0.4645(2) 0.0681(11) Uani 1 1 d .
H10 H 0.6992 0.6539 0.4698 0.082 Uiso 1 1 calc R
C11 C 0.7426(4) 0.7699(4) 0.5176(3) 0.0887(17) Uani 1 1 d .
H11 H 0.8063 0.7530 0.5586 0.106 Uiso 1 1 calc R
C12 C 0.7115(5) 0.8534(4) 0.5089(3) 0.0954(19) Uani 1 1 d .
H12 H 0.7547 0.8927 0.5443 0.115 Uiso 1 1 calc R
C13 C 0.6176(5) 0.8800(3) 0.4487(3) 0.0811(14) Uani 1 1 d .
H13 H 0.5981 0.9368 0.4432 0.097 Uiso 1 1 calc R
C14 C 0.5515(4) 0.8204(3) 0.3954(2) 0.0596(10) Uani 1 1 d .
H14 H 0.4877 0.8379 0.3548 0.072 Uiso 1 1 calc R
C15 C 0.1795(3) 0.5859(2) 0.40081(18) 0.0420(7) Uani 1 1 d .
C16 C 0.2224(4) 0.5588(3) 0.4801(2) 0.0727(13) Uani 1 1 d .
H16 H 0.2923 0.5277 0.4932 0.087 Uiso 1 1 calc R
C17 C 0.1626(5) 0.5775(4) 0.5393(2) 0.0890(16) Uani 1 1 d .
H17 H 0.1933 0.5598 0.5920 0.107 Uiso 1 1 calc R
C18 C 0.0584(5) 0.6221(3) 0.5209(3) 0.0756(13) Uani 1 1 d .
H18 H 0.0185 0.6349 0.5609 0.091 Uiso 1 1 calc R
C19 C 0.0132(4) 0.6477(3) 0.4430(3) 0.0700(12) Uani 1 1 d .
H19 H -0.0587 0.6765 0.4299 0.084 Uiso 1 1 calc R
C20 C 0.0739(3) 0.6311(2) 0.3835(2) 0.0549(9) Uani 1 1 d .
H20 H 0.0436 0.6505 0.3314 0.066 Uiso 1 1 calc R
C21 C 0.1629(3) 0.4766(2) 0.26463(19) 0.0416(7) Uani 1 1 d .
C22 C 0.0576(3) 0.4493(2) 0.2821(2) 0.0528(8) Uani 1 1 d .
H22 H 0.0315 0.4737 0.3245 0.063 Uiso 1 1 calc R
C23 C -0.0089(3) 0.3862(3) 0.2372(3) 0.0661(11) Uani 1 1 d .
H23 H -0.0791 0.3686 0.2498 0.079 Uiso 1 1 calc R
C24 C 0.0271(4) 0.3490(3) 0.1742(3) 0.0670(11) Uani 1 1 d .
H24 H -0.0199 0.3082 0.1429 0.080 Uiso 1 1 calc R
C25 C 0.1320(4) 0.3725(3) 0.1579(3) 0.0663(11) Uani 1 1 d .
H25 H 0.1585 0.3460 0.1167 0.080 Uiso 1 1 calc R
C26 C 0.2000(3) 0.4358(2) 0.2023(2) 0.0571(9) Uani 1 1 d .
H26 H 0.2714 0.4513 0.1902 0.068 Uiso 1 1 calc R
C27 C 0.0817(3) 0.6238(3) 0.0875(2) 0.0645(11) Uani 1 1 d .
H27A H 0.0758 0.5653 0.1024 0.077 Uiso 1 1 calc R
H27B H 0.0092 0.6385 0.0487 0.077 Uiso 1 1 calc R
C28 C 0.1854(3) 0.6339(3) 0.0490(2) 0.0685(11) Uani 1 1 d .
H28A H 0.1881 0.6912 0.0299 0.082 Uiso 1 1 calc R
H28B H 0.1762 0.5963 0.0032 0.082 Uiso 1 1 calc R
C29 C 0.4333(3) 0.6684(3) 0.0849(2) 0.0610(10) Uani 1 1 d .
H29A H 0.5121 0.6500 0.1127 0.073 Uiso 1 1 calc R
H29B H 0.4237 0.6555 0.0281 0.073 Uiso 1 1 calc R
C30 C 0.4255(4) 0.7628(3) 0.0943(3) 0.0721(12) Uani 1 1 d .
H30A H 0.3602 0.7838 0.0525 0.087 Uiso 1 1 calc R
H30B H 0.4979 0.7880 0.0857 0.087 Uiso 1 1 calc R
O31 O 0.2618(2) 0.80527(17) 0.38397(16) 0.0620(7) Uani 1 1 d .
C31 C 0.2748(3) 0.7626(2) 0.33072(19) 0.0427(7) Uani 1 1 d .

loop_
_atom_site_aniso_label
_atom_site_aniso_U_11
_atom_site_aniso_U_22
_atom_site_aniso_U_33
_atom_site_aniso_U_23
_atom_site_aniso_U_13
_atom_site_aniso_U_12
Mo1 0.03261(14) 0.03885(16) 0.03397(14) 0.00701(10) 0.01089(10) 0.00440(10)
S1 0.0351(4) 0.0675(6) 0.0435(4) 0.0074(4) 0.0093(3) 0.0107(4)
P1 0.0304(4) 0.0474(5) 0.0413(4) 0.0048(3) 0.0079(3) -0.0005(3)
C1 0.0385(16) 0.0489(19) 0.062(2) 0.0192(16) 0.0116(15) 0.0055(14)
P2 0.0321(4) 0.0399(4) 0.0388(4) 0.0070(3) 0.0085(3) 0.0003(3)
S2 0.0481(5) 0.0591(5) 0.0441(4) -0.0010(4) 0.0164(4) 0.0074(4)
C2 0.0346(16) 0.065(2) 0.0511(19) 0.0183(17) 0.0046(14) 0.0022(15)
S3 0.0639(6) 0.0490(5) 0.0560(5) 0.0111(4) 0.0272(4) -0.0036(4)
C3 0.0304(14) 0.057(2) 0.0437(17) 0.0067(15) 0.0063(13) 0.0057(13)
C4 0.056(2) 0.060(2) 0.083(3) 0.004(2) 0.026(2) 0.0082(18)
C5 0.077(3) 0.076(3) 0.093(3) -0.005(3) 0.034(3) 0.025(2)
C6 0.050(2) 0.109(4) 0.063(3) 0.010(2) 0.0234(19) 0.025(2)
C7 0.0417(19) 0.102(4) 0.055(2) 0.012(2) 0.0167(17) 0.000(2)
C8 0.0395(17) 0.072(3) 0.0492(19) 0.0021(17) 0.0130(15) -0.0032(16)
C9 0.0400(17) 0.069(2) 0.0448(18) -0.0068(16) 0.0167(14) -0.0155(16)
C10 0.054(2) 0.100(3) 0.048(2) -0.002(2) 0.0088(18) -0.021(2)
C11 0.071(3) 0.145(5) 0.047(2) -0.014(3) 0.007(2) -0.040(3)
C12 0.093(4) 0.137(5) 0.065(3) -0.042(3) 0.037(3) -0.060(4)
C13 0.094(3) 0.081(3) 0.083(3) -0.025(3) 0.051(3) -0.036(3)
C14 0.057(2) 0.066(2) 0.063(2) -0.0115(19) 0.0281(19) -0.0168(18)
C15 0.0416(16) 0.0495(18) 0.0362(15) 0.0037(14) 0.0113(13) -0.0085(13)
C16 0.056(2) 0.116(4) 0.045(2) 0.022(2) 0.0095(18) 0.007(2)
C17 0.087(3) 0.144(5) 0.035(2) 0.010(2) 0.012(2) -0.014(3)
C18 0.094(3) 0.086(3) 0.059(3) -0.009(2) 0.043(3) -0.019(3)
C19 0.083(3) 0.063(3) 0.078(3) 0.012(2) 0.048(2) 0.013(2)
C20 0.062(2) 0.060(2) 0.0493(19) 0.0131(17) 0.0254(17) 0.0121(17)
C21 0.0380(15) 0.0407(17) 0.0468(17) 0.0028(14) 0.0113(13) 0.0003(13)
C22 0.0438(18) 0.052(2) 0.067(2) -0.0085(17) 0.0208(17) -0.0065(15)
C23 0.049(2) 0.059(2) 0.096(3) -0.016(2) 0.029(2) -0.0157(17)
C24 0.059(2) 0.056(2) 0.086(3) -0.022(2) 0.016(2) -0.0098(18)
C25 0.073(3) 0.060(2) 0.070(3) -0.020(2) 0.027(2) -0.006(2)
C26 0.053(2) 0.059(2) 0.068(2) -0.0071(18) 0.0311(19) -0.0076(17)
C27 0.0444(19) 0.095(3) 0.050(2) -0.001(2) 0.0016(16) 0.0036(19)
C28 0.058(2) 0.104(4) 0.0421(19) -0.007(2) 0.0102(17) 0.005(2)
C29 0.056(2) 0.088(3) 0.0451(19) 0.0027(19) 0.0248(17) 0.007(2)
C30 0.085(3) 0.082(3) 0.060(2) 0.020(2) 0.037(2) -0.002(2)
O31 0.0636(16) 0.0710(18) 0.0561(15) -0.0159(13) 0.0233(13) 0.0051(13)
C31 0.0358(15) 0.0498(19) 0.0433(17) 0.0109(14) 0.0109(13) 0.0034(13)

loop_
_atom_type_symbol
_atom_type_description
_atom_type_scat_dispersion_real
_atom_type_scat_dispersion_imag
_atom_type_scat_source
C C 0.0033 0.0016 'International Tables Vol C Tables 4.2.6.8 and 6.1.1.4'
H H 0.0000 0.0000 'International Tables Vol C Tables 4.2.6.8 and 6.1.1.4'
Mo Mo -1.6832 0.6857 'International Tables Vol C Tables 4.2.6.8 and 6.1.1.4'
O O 0.0106 0.0060 'International Tables Vol C Tables 4.2.6.8 and 6.1.1.4'
P P 0.1023 0.0942 'International Tables Vol C Tables 4.2.6.8 and 6.1.1.4'
S S 0.1246 0.1234 'International Tables Vol C Tables 4.2.6.8 and 6.1.1.4'

loop_
_geom_angle_atom_site_label_1
_geom_angle_atom_site_label_2
_geom_angle_atom_site_label_3
_geom_angle
C31 Mo1 S3 93.12(12)
C31 Mo1 S1 94.09(11)
S3 Mo1 S1 112.10(7)
C31 Mo1 S2 175.83(9)
S3 Mo1 S2 84.40(8)
S1 Mo1 S2 83.77(6)
C31 Mo1 P1 86.90(11)
S3 Mo1 P1 84.96(9)
S1 Mo1 P1 162.79(4)
S2 Mo1 P1 96.20(7)
C31 Mo1 P2 89.70(13)
S3 Mo1 P2 161.86(4)
S1 Mo1 P2 85.52(6)
S2 Mo1 P2 93.69(9)
P1 Mo1 P2 77.30(7)
C27 S1 Mo1 107.03(13)
C3 P1 C2 103.20(17)
C3 P1 C9 100.43(18)
C2 P1 C9 100.99(19)
C3 P1 Mo1 118.10(14)
C2 P1 Mo1 112.06(12)
C9 P1 Mo1 119.50(14)
C2 C1 P2 110.3(3)
C2 C1 H1A 109.6
P2 C1 H1A 109.6
C2 C1 H1B 109.6
P2 C1 H1B 109.6
H1A C1 H1B 108.1
C15 P2 C21 103.09(16)
C15 P2 C1 105.03(18)
C21 P2 C1 100.65(18)
C15 P2 Mo1 114.46(12)
C21 P2 Mo1 120.85(13)
C1 P2 Mo1 110.86(13)
C29 S2 C28 102.3(2)
C29 S2 Mo1 104.11(15)
C28 S2 Mo1 101.66(15)
C1 C2 P1 111.7(2)
C1 C2 H2A 109.3
P1 C2 H2A 109.3
C1 C2 H2B 109.3
P1 C2 H2B 109.3
H2A C2 H2B 107.9
C30 S3 Mo1 108.29(16)
C4 C3 C8 118.7(3)
C4 C3 P1 122.2(3)
C8 C3 P1 119.0(3)
C5 C4 C3 120.3(4)
C5 C4 H4 119.8
C3 C4 H4 119.8
C6 C5 C4 120.3(5)
C6 C5 H5 119.8
C4 C5 H5 119.8
C5 C6 C7 120.1(4)
C5 C6 H6 120.0
C7 C6 H6 120.0
C6 C7 C8 120.7(4)
C6 C7 H7 119.7
C8 C7 H7 119.7
C7 C8 C3 119.8(4)
C7 C8 H8 120.1
C3 C8 H8 120.1
C14 C9 C10 119.3(4)
C14 C9 P1 121.6(3)
C10 C9 P1 119.1(3)
C11 C10 C9 120.1(5)
C11 C10 H10 119.9
C9 C10 H10 119.9
C12 C11 C10 119.7(5)
C12 C11 H11 120.2
C10 C11 H11 120.2
C11 C12 C13 121.2(5)
C11 C12 H12 119.4
C13 C12 H12 119.4
C12 C13 C14 119.4(5)
C12 C13 H13 120.3
C14 C13 H13 120.3
C9 C14 C13 120.3(4)
C9 C14 H14 119.9
C13 C14 H14 119.9
C20 C15 C16 117.6(3)
C20 C15 P2 118.6(3)
C16 C15 P2 123.8(3)
C17 C16 C15 121.0(4)
C17 C16 H16 119.5
C15 C16 H16 119.5
C18 C17 C16 120.4(4)
C18 C17 H17 119.8
C16 C17 H17 119.8
C17 C18 C19 119.5(4)
C17 C18 H18 120.2
C19 C18 H18 120.2
C18 C19 C20 120.5(4)
C18 C19 H19 119.7
C20 C19 H19 119.7
C19 C20 C15 120.9(4)
C19 C20 H20 119.6
C15 C20 H20 119.6
C22 C21 C26 117.2(3)
C22 C21 P2 123.1(3)
C26 C21 P2 119.6(3)
C23 C22 C21 120.7(3)
C23 C22 H22 119.6
C21 C22 H22 119.6
C24 C23 C22 121.0(4)
C24 C23 H23 119.5
C22 C23 H23 119.5
C25 C24 C23 119.2(4)
C25 C24 H24 120.4
C23 C24 H24 120.4
C24 C25 C26 120.6(4)
C24 C25 H25 119.7
C26 C25 H25 119.7
C25 C26 C21 121.1(3)
C25 C26 H26 119.4
C21 C26 H26 119.4
C28 C27 S1 112.4(3)
C28 C27 H27A 109.1
S1 C27 H27A 109.1
C28 C27 H27B 109.1
S1 C27 H27B 109.1
H27A C27 H27B 107.9
C27 C28 S2 109.6(3)
C27 C28 H28A 109.7
S2 C28 H28A 109.7
C27 C28 H28B 109.7
S2 C28 H28B 109.7
H28A C28 H28B 108.2
C30 C29 S2 114.3(3)
C30 C29 H29A 108.7
S2 C29 H29A 108.7
C30 C29 H29B 108.7
S2 C29 H29B 108.7
H29A C29 H29B 107.6
C29 C30 S3 115.1(3)
C29 C30 H30A 108.5
S3 C30 H30A 108.5
C29 C30 H30B 108.5
S3 C30 H30B 108.5
H30A C30 H30B 107.5
O31 C31 Mo1 179.0(3)

loop_
_geom_bond_atom_site_label_1
_geom_bond_atom_site_label_2
_geom_bond_distance
Mo1 C31 1.925(4)
Mo1 S3 2.353(2)
Mo1 S1 2.365(3)
Mo1 S2 2.519(2)
Mo1 P1 2.521(3)
Mo1 P2 2.544(2)
S1 C27 1.837(4)
P1 C3 1.830(4)
P1 C2 1.854(4)
P1 C9 1.856(4)
C1 C2 1.530(5)
C1 P2 1.845(4)
C1 H1A 0.9700
C1 H1B 0.9700
P2 C15 1.828(4)
P2 C21 1.836(4)
S2 C29 1.811(4)
S2 C28 1.841(4)
C2 H2A 0.9700
C2 H2B 0.9700
S3 C30 1.834(5)
C3 C4 1.388(6)
C3 C8 1.395(5)
C4 C5 1.385(6)
C4 H4 0.9300
C5 C6 1.362(7)
C5 H5 0.9300
C6 C7 1.370(7)
C6 H6 0.9300
C7 C8 1.383(5)
C7 H7 0.9300
C8 H8 0.9300
C9 C14 1.385(6)
C9 C10 1.403(6)
C10 C11 1.400(6)
C10 H10 0.9300
C11 C12 1.374(8)
C11 H11 0.9300
C12 C13 1.377(8)
C12 H12 0.9300
C13 C14 1.410(6)
C13 H13 0.9300
C14 H14 0.9300
C15 C20 1.389(5)
C15 C16 1.395(5)
C16 C17 1.382(6)
C16 H16 0.9300
C17 C18 1.371(7)
C17 H17 0.9300
C18 C19 1.372(6)
C18 H18 0.9300
C19 C20 1.385(5)
C19 H19 0.9300
C20 H20 0.9300
C21 C22 1.389(5)
C21 C26 1.395(5)
C22 C23 1.383(5)
C22 H22 0.9300
C23 C24 1.372(6)
C23 H23 0.9300
C24 C25 1.358(6)
C24 H24 0.9300
C25 C26 1.388(5)
C25 H25 0.9300
C26 H26 0.9300
C27 C28 1.503(6)
C27 H27A 0.9700
C27 H27B 0.9700
C28 H28A 0.9700
C28 H28B 0.9700
C29 C30 1.513(6)
C29 H29A 0.9700
C29 H29B 0.9700
C30 H30A 0.9700
C30 H30B 0.9700
O31 C31 1.170(4)

loop_
_geom_torsion_atom_site_label_1
_geom_torsion_atom_site_label_2
_geom_torsion_atom_site_label_3
_geom_torsion_atom_site_label_4
_geom_torsion
C31 Mo1 S1 C27 -178.99(18)
S3 Mo1 S1 C27 85.96(18)
S2 Mo1 S1 C27 4.61(16)
P1 Mo1 S1 C27 -86.2(2)
P2 Mo1 S1 C27 -89.61(18)
C31 Mo1 P1 C3 -156.16(16)
S3 Mo1 P1 C3 -62.75(15)
S1 Mo1 P1 C3 109.99(17)
S2 Mo1 P1 C3 21.04(14)
P2 Mo1 P1 C3 113.45(15)
C31 Mo1 P1 C2 84.13(19)
S3 Mo1 P1 C2 177.54(14)
S1 Mo1 P1 C2 -9.72(19)
S2 Mo1 P1 C2 -98.67(16)
P2 Mo1 P1 C2 -6.26(14)
C31 Mo1 P1 C9 -33.62(15)
S3 Mo1 P1 C9 59.79(14)
S1 Mo1 P1 C9 -127.47(16)
S2 Mo1 P1 C9 143.58(12)
P2 Mo1 P1 C9 -124.01(14)
C2 C1 P2 C15 -83.4(3)
C2 C1 P2 C21 169.8(2)
C2 C1 P2 Mo1 40.7(3)
C31 Mo1 P2 C15 15.81(14)
S3 Mo1 P2 C15 114.96(16)
S1 Mo1 P2 C15 -78.32(14)
S2 Mo1 P2 C15 -161.77(12)
P1 Mo1 P2 C15 102.70(14)
C31 Mo1 P2 C21 139.97(16)
S3 Mo1 P2 C21 -120.87(15)
S1 Mo1 P2 C21 45.84(12)
S2 Mo1 P2 C21 -37.60(13)
P1 Mo1 P2 C21 -133.13(12)
C31 Mo1 P2 C1 -102.76(17)
S3 Mo1 P2 C1 -3.61(18)
S1 Mo1 P2 C1 163.11(14)
S2 Mo1 P2 C1 79.66(14)
P1 Mo1 P2 C1 -15.87(14)
C31 Mo1 S2 C29 66.4(13)
S3 Mo1 S2 C29 12.79(14)
S1 Mo1 S2 C29 125.80(16)
P1 Mo1 S2 C29 -71.51(17)
P2 Mo1 S2 C29 -149.12(14)
C31 Mo1 S2 C28 -39.6(13)
S3 Mo1 S2 C28 -93.28(18)
S1 Mo1 S2 C28 19.73(16)
P1 Mo1 S2 C28 -177.58(16)
P2 Mo1 S2 C28 104.81(17)
P2 C1 C2 P1 -46.6(3)
C3 P1 C2 C1 -95.3(3)
C9 P1 C2 C1 161.1(3)
Mo1 P1 C2 C1 32.8(3)
C31 Mo1 S3 C30 -170.77(19)
S1 Mo1 S3 C30 -75.07(18)
S2 Mo1 S3 C30 5.87(17)
P1 Mo1 S3 C30 102.62(18)
P2 Mo1 S3 C30 90.6(2)
C2 P1 C3 C4 39.0(3)
C9 P1 C3 C4 143.0(3)
Mo1 P1 C3 C4 -85.3(3)
C2 P1 C3 C8 -143.4(3)
C9 P1 C3 C8 -39.4(3)
Mo1 P1 C3 C8 92.4(3)
C8 C3 C4 C5 0.9(6)
P1 C3 C4 C5 178.6(3)
C3 C4 C5 C6 0.6(7)
C4 C5 C6 C7 -1.5(7)
C5 C6 C7 C8 0.9(7)
C6 C7 C8 C3 0.7(6)
C4 C3 C8 C7 -1.5(5)
P1 C3 C8 C7 -179.3(3)
C3 P1 C9 C14 115.1(3)
C2 P1 C9 C14 -139.1(3)
Mo1 P1 C9 C14 -15.8(3)
C3 P1 C9 C10 -62.9(3)
C2 P1 C9 C10 42.9(3)
Mo1 P1 C9 C10 166.2(2)
C14 C9 C10 C11 1.0(6)
P1 C9 C10 C11 179.0(3)
C9 C10 C11 C12 -0.8(6)
C10 C11 C12 C13 0.0(7)
C11 C12 C13 C14 0.6(7)
C10 C9 C14 C13 -0.5(5)
P1 C9 C14 C13 -178.5(3)
C12 C13 C14 C9 -0.3(6)
C21 P2 C15 C20 -77.0(3)
C1 P2 C15 C20 178.0(3)
Mo1 P2 C15 C20 56.2(3)
C21 P2 C15 C16 101.6(4)
C1 P2 C15 C16 -3.4(4)
Mo1 P2 C15 C16 -125.2(3)
C20 C15 C16 C17 -0.9(7)
P2 C15 C16 C17 -179.5(4)
C15 C16 C17 C18 1.1(8)
C16 C17 C18 C19 0.4(8)
C17 C18 C19 C20 -2.0(7)
C18 C19 C20 C15 2.2(7)
C16 C15 C20 C19 -0.7(6)
P2 C15 C20 C19 178.0(3)
C15 P2 C21 C22 7.6(3)
C1 P2 C21 C22 115.9(3)
Mo1 P2 C21 C22 -121.8(3)
C15 P2 C21 C26 -173.0(3)
C1 P2 C21 C26 -64.7(3)
Mo1 P2 C21 C26 57.6(3)
C26 C21 C22 C23 -2.2(6)
P2 C21 C22 C23 177.3(3)
C21 C22 C23 C24 -0.2(6)
C22 C23 C24 C25 2.6(7)
C23 C24 C25 C26 -2.7(7)
C24 C25 C26 C21 0.3(7)
C22 C21 C26 C25 2.1(6)
P2 C21 C26 C25 -177.3(3)
Mo1 S1 C27 C28 -36.3(3)
S1 C27 C28 S2 57.1(4)
C29 S2 C28 C27 -154.9(3)
Mo1 S2 C28 C27 -47.5(4)
C28 S2 C29 C30 71.1(3)
Mo1 S2 C29 C30 -34.5(3)
S2 C29 C30 S3 43.6(4)
Mo1 S3 C30 C29 -29.3(4)
S3 Mo1 C31 O31 -60(17)
S1 Mo1 C31 O31 -173(100)
S2 Mo1 C31 O31 -114(16)
P1 Mo1 C31 O31 24(17)
P2 Mo1 C31 O31 102(17)
